data_2312763
loop_
_publ_author_name
'Vlahakis, Niko'
'Qu, Songrong'
'Richards, Logan S.'
'Moraes, Lygia Silva de'
'Cascio, Duilio'
'Nelson, Hosea M.'
'Rodriguez, Jose A.'

_publ_section_title
;
 Fast event-based electron counting for small-molecule structure
 determination by MicroED.
;
_journal_coeditor_code YP3239
_journal_issue 'Pt 3'
_journal_name_full 'Acta crystallographica. Section C, Structural chemistry'
_journal_page_first 116
_journal_page_last 130
_journal_paper_doi 10.1107/S2053229624012300
_journal_volume 81
_journal_year 2025
_chemical_absolute_configuration rm
_chemical_formula_iupac 'C10 H16 N2 O3 S1'
_chemical_formula_moiety 'C10 H16 N2 O3 S1'
_chemical_formula_sum 'C10 H16 N2 O3 S'
_chemical_formula_weight 244.31
_chemical_name_common biotin
_chemical_name_systematic
;
5-[(3a<i>S</i>,4<i>S</i>,6a<i>R</i>)-2-Oxohexahydro-1<i>H</i>-\
thieno[3,4-<i>d</i>]imidazol-4-yl]pentanoic acid
;
_space_group_crystal_system orthorhombic
_space_group_IT_number 19
_space_group_name_Hall 'P 2ac 2ab'
_space_group_name_H-M_alt 'P 21 21 21'
_atom_sites_solution_hydrogens geom
_audit_creation_method SHELXL-2019/3
_cell_angle_alpha 90
_cell_angle_beta 90
_cell_angle_gamma 90
_cell_formula_units_Z 4
_cell_length_a 5.170(2)
_cell_length_b 10.1100(19)
_cell_length_c 20.710(3)
_cell_measurement_reflns_used 4422
_cell_measurement_temperature 100(2)
_cell_measurement_theta_max 0.900
_cell_measurement_theta_min 0.099
_cell_volume 1082.5(5)
_computing_structure_refinement
;
SHELXL2019 (Sheldrick, 2015<i>b</i>)
;
_computing_structure_solution
;
SHELXT2018 (Sheldrick, 2015<i>a</i>)
;
_diffrn_ambient_temperature 100(2)
_diffrn_measured_fraction_theta_full 0.856
_diffrn_measured_fraction_theta_max 0.847
_diffrn_measurement_device_type TEM
_diffrn_measurement_method 'continuous rotation 3D ED'
_diffrn_radiation_type electron
_diffrn_radiation_wavelength 0.0251
_diffrn_reflns_av_R_equivalents 0.1409
_diffrn_reflns_av_unetI/netI 0.1667
_diffrn_reflns_limit_h_max 6
_diffrn_reflns_limit_h_min -6
_diffrn_reflns_limit_k_max 11
_diffrn_reflns_limit_k_min -11
_diffrn_reflns_limit_l_max 24
_diffrn_reflns_limit_l_min -25
_diffrn_reflns_number 4422
_diffrn_reflns_theta_full 0.863
_diffrn_reflns_theta_max 0.900
_diffrn_reflns_theta_min 0.099
_diffrn_source FEG
_diffrn_standards_decay_% 0
_diffrn_standards_interval_count 0
_diffrn_standards_interval_time 0
_diffrn_standards_number 0
_exptl_absorpt_coefficient_mu 0.000
_exptl_absorpt_correction_type none
_exptl_crystal_colour white
_exptl_crystal_density_diffrn 1.499
_exptl_crystal_description needle
_exptl_crystal_F_000 196
_exptl_crystal_size_max 0.010
_exptl_crystal_size_mid 0.0005
_exptl_crystal_size_min 0.00015
_refine_diff_density_max 0.232
_refine_diff_density_min -0.205
_refine_ls_abs_structure_details
;
 All f" are zero, so absolute structure could not be determined
;
_refine_ls_extinction_coef 1047E1(2)
_refine_ls_extinction_expression Fc^*^=kFc[1+0.001xFc^2^\l^3^/sin(2\q)]^-1/4^
_refine_ls_extinction_method
;
SHELXL2019 (Sheldrick, 2015<i>b</i>)
;
_refine_ls_goodness_of_fit_ref 1.325
_refine_ls_hydrogen_treatment mixed
_refine_ls_matrix_type full
_refine_ls_number_parameters 148
_refine_ls_number_reflns 1926
_refine_ls_number_restraints 1
_refine_ls_restrained_S_all 1.325
_refine_ls_R_factor_all 0.1856
_refine_ls_R_factor_gt 0.1586
_refine_ls_shift/su_max 0.018
_refine_ls_shift/su_mean 0.000
_refine_ls_structure_factor_coef Fsqd
_refine_ls_weighting_details 'w=1/[\s^2^(Fo^2^)+(0.2000P)^2^] where P=(Fo^2^+2Fc^2^)/3'
_refine_ls_weighting_scheme calc
_refine_ls_wR_factor_gt 0.3832
_refine_ls_wR_factor_ref 0.4094
_reflns_number_gt 1397
_reflns_number_total 1926
_reflns_threshold_expression 'I > 2\s(I)'
_cod_data_source_file yp3239.cif
_cod_data_source_block a
_cod_depositor_comments 'Adding full bibliography for 2312763--2312764.cif.'
_cod_original_formula_sum 'C10 H16 N2 O3 S1'
_cod_database_code 2312763
_shelx_space_group_comment
;
The symmetry employed for this shelxl refinement is uniquely defined
by the following loop, which should always be used as a source of
symmetry information in preference to the above space-group names.
They are only intended as comments.
;

loop_
_space_group_symop_operation_xyz
'x, y, z'
'-x+1/2, -y, z+1/2'
'-x, y+1/2, -z+1/2'
'x+1/2, -y+1/2, -z'

loop_
_atom_site_type_symbol
_atom_site_label
_atom_site_fract_x
_atom_site_fract_y
_atom_site_fract_z
_atom_site_U_iso_or_equiv
_atom_site_adp_type
_atom_site_calc_flag
_atom_site_occupancy
_atom_site_disorder_assembly
_atom_site_disorder_group
S S1 0.4472(12) 0.6291(8) 0.5482(4) 0.056(2) Uani d 1 . .
C C2 0.273(3) 0.6828(15) 0.6642(7) 0.051(4) Uani d 1 . .
H H3 0.156699 0.744934 0.688076 0.061 Uiso calc 1 . .
O O1 0.582(2) 0.4242(13) 0.7461(6) 0.055(3) Uani d 1 . .
C C4 0.395(3) 0.7510(15) 0.6082(8) 0.055(4) Uani d 1 . .
H H5A 0.561126 0.791672 0.621210 0.065 Uiso calc 1 . .
H H5B 0.279576 0.821350 0.591594 0.065 Uiso calc 1 . .
C C5 0.143(2) 0.5560(11) 0.5684(6) 0.034(3) Uani d 1 . .
H H6 0.006644 0.616251 0.550889 0.041 Uiso calc 1 . .
C C3 0.123(2) 0.5632(15) 0.6412(7) 0.047(3) Uani d 1 . .
H H4 -0.061673 0.566286 0.655848 0.056 Uiso calc 1 . .
O O7 0.524(2) 0.5173(13) 0.3109(7) 0.057(3) Uani d 1 . .
H H11 0.704(10) 0.528(2) 0.291(5) 0.085 Uiso calc 1 . .
N N2 0.260(2) 0.4614(12) 0.6715(6) 0.041(3) Uani d 1 . .
H H2 0.222096 0.377591 0.665004 0.049 Uiso calc 1 . .
C C6 0.085(2) 0.4231(13) 0.5432(6) 0.042(3) Uani d 1 . .
H H7A -0.077660 0.392651 0.563801 0.051 Uiso calc 1 . .
H H7B 0.223863 0.362837 0.557680 0.051 Uiso calc 1 . .
C C9 0.252(3) 0.3744(14) 0.3660(8) 0.051(3) Uani d 1 . .
H H10A 0.103149 0.423018 0.347641 0.061 Uiso calc 1 . .
H H10B 0.209890 0.278886 0.365124 0.061 Uiso calc 1 . .
C C1 0.442(2) 0.4973(11) 0.7092(6) 0.034(3) Uani d 1 . .
C C10 0.485(2) 0.3984(14) 0.3245(7) 0.048(4) Uani d 1 . .
N N1 0.463(2) 0.6269(11) 0.7074(6) 0.046(3) Uani d 1 . .
H H1 0.577570 0.673122 0.729473 0.055 Uiso calc 1 . .
C C8 0.290(2) 0.4152(13) 0.4320(7) 0.044(3) Uani d 1 . .
H H9A 0.352328 0.507775 0.432597 0.053 Uiso calc 1 . .
H H9B 0.424798 0.359130 0.451955 0.053 Uiso calc 1 . .
O O00F 0.622(2) 0.3077(14) 0.3020(9) 0.070(4) Uani d 1 . .
C C7 0.054(3) 0.4062(15) 0.4704(7) 0.052(3) Uani d 1 . .
H H8A -0.025508 0.318811 0.462195 0.063 Uiso calc 1 . .
H H8B -0.067987 0.474312 0.454688 0.063 Uiso calc 1 . .

loop_
_atom_site_aniso_label
_atom_site_aniso_U_11
_atom_site_aniso_U_22
_atom_site_aniso_U_33
_atom_site_aniso_U_12
_atom_site_aniso_U_13
_atom_site_aniso_U_23
S1 0.041(3) 0.063(5) 0.065(5) 0.001(3) 0.007(3) 0.005(3)
C2 0.046(7) 0.043(9) 0.064(11) 0.014(6) 0.004(6) 0.015(6)
O1 0.066(6) 0.043(8) 0.056(8) 0.000(5) -0.020(6) -0.003(5)
C4 0.051(8) 0.029(9) 0.083(12) -0.009(5) -0.026(7) 0.001(6)
C5 0.042(5) 0.030(7) 0.031(7) 0.012(4) -0.001(4) 0.016(4)
C3 0.027(5) 0.046(9) 0.067(10) -0.003(5) 0.007(5) 0.013(6)
O7 0.055(6) 0.049(8) 0.066(9) 0.005(5) 0.018(6) 0.011(5)
N2 0.049(5) 0.028(7) 0.046(7) 0.002(4) -0.015(5) 0.007(4)
C6 0.052(6) 0.032(7) 0.042(8) -0.006(5) -0.007(6) -0.019(5)
C9 0.045(6) 0.040(9) 0.068(11) 0.005(6) -0.001(6) 0.000(6)
C1 0.039(5) 0.031(8) 0.031(7) 0.003(5) -0.015(5) 0.004(4)
C10 0.047(6) 0.043(9) 0.054(9) -0.009(6) 0.019(6) -0.024(6)
N1 0.050(5) 0.043(8) 0.045(8) -0.006(5) -0.031(5) -0.015(4)
C8 0.054(7) 0.022(7) 0.056(9) -0.001(5) -0.009(6) 0.004(5)
O00F 0.051(6) 0.039(8) 0.120(14) 0.003(5) 0.019(7) 0.009(7)
C7 0.052(6) 0.036(9) 0.068(10) 0.007(6) -0.006(6) 0.013(6)

loop_
_atom_type_symbol
_atom_type_description
_atom_type_scat_dispersion_real
_atom_type_scat_dispersion_imag
_atom_type_scat_source
C C 0.0000 0.0000 'International Tables Vol C Tables 4.2.6.8 and 6.1.1.4'
N N 0.0000 0.0000 'International Tables Vol C Tables 4.2.6.8 and 6.1.1.4'
O O 0.0000 0.0000 'International Tables Vol C Tables 4.2.6.8 and 6.1.1.4'
S S 0.0000 0.0000 'International Tables Vol C Tables 4.2.6.8 and 6.1.1.4'
H H 0.0000 0.0000 'International Tables Vol C Tables 4.2.6.8 and 6.1.1.4'

loop_
_geom_angle_atom_site_label_1
_geom_angle_atom_site_label_2
_geom_angle_atom_site_label_3
_geom_angle_site_symmetry_1
_geom_angle_site_symmetry_3
_geom_angle
_geom_angle_publ_flag
C4 S1 C5 . . 89.4(7) ?
N1 C2 C4 . . 112.0(12) ?
N1 C2 C3 . . 103.4(11) ?
C4 C2 C3 . . 110.0(13) ?
C2 C4 S1 . . 106.8(11) ?
C6 C5 C3 . . 112.5(10) ?
C6 C5 S1 . . 118.3(9) ?
C3 C5 S1 . . 106.0(9) ?
N2 C3 C5 . . 112.1(12) ?
N2 C3 C2 . . 100.8(10) ?
C5 C3 C2 . . 108.4(10) ?
C1 N2 C3 . . 116.1(12) ?
C5 C6 C7 . . 118.3(12) ?
C8 C9 C10 . . 112.9(11) ?
O1 C1 N2 . . 128.0(13) ?
O1 C1 N1 . . 122.8(11) ?
N2 C1 N1 . . 109.1(11) ?
O00F C10 O7 . . 122.1(13) ?
O00F C10 C9 . . 123.4(13) ?
O7 C10 C9 . . 114.4(11) ?
C1 N1 C2 . . 110.4(11) ?
C9 C8 C7 . . 112.8(11) ?
C8 C7 C6 . . 116.6(12) ?

loop_
_geom_bond_atom_site_label_1
_geom_bond_atom_site_label_2
_geom_bond_site_symmetry_2
_geom_bond_distance
_geom_bond_publ_flag
S1 C4 . 1.771(19) ?
S1 C5 . 1.788(13) ?
C2 N1 . 1.446(17) ?
C2 C4 . 1.49(2) ?
C2 C3 . 1.51(2) ?
O1 C1 . 1.285(17) ?
C5 C6 . 1.472(17) ?
C5 C3 . 1.514(19) ?
C3 N2 . 1.398(17) ?
O7 C10 . 1.251(19) ?
N2 C1 . 1.277(16) ?
C6 C7 . 1.53(2) ?
C9 C8 . 1.44(2) ?
C9 C10 . 1.500(18) ?
C1 N1 . 1.316(17) ?
C10 O00F . 1.247(19) ?
C8 C7 . 1.46(2) ?
